data_2210088
loop_
_publ_author_name
'Coumbarides, Gregory S.'
'Eames, Jason'
'Motevalli, Majid'
'Malatesti, Nela'
'Yohannes, Yonas'

_publ_section_title (+)-(4<i>R</i>,5<i>S</i>)-4-Methyl-3-[2(<i>R</i>)-phenoxypropionyl]-5-phenyloxazolidin-2-one
_journal_coeditor_code BI2034
_journal_issue 9
_journal_name_full 'Acta Crystallographica Section E'
_journal_page_first o4041
_journal_page_last o4042
_journal_paper_doi 10.1107/S1600536806031862
_journal_volume 62
_journal_year 2006
_chemical_formula_iupac 'C19 H19 N O4'
_chemical_formula_moiety 'C19 H19 N O4'
_chemical_formula_sum 'C19 H19 N O4'
_chemical_formula_weight 325.35
_chemical_name_systematic
;
(+)-(4<i>R</i>,5<i>S</i>)-4-Methyl-3-[2(<i>R</i>)-phenoxypropionyl]-
5-phenyloxazolidin-2-one
;
_space_group_IT_number 19
_symmetry_cell_setting orthorhombic
_symmetry_space_group_name_Hall 'P 2ac 2ab'
_symmetry_space_group_name_H-M 'P 21 21 21'
_atom_sites_solution_hydrogens geom
_atom_sites_solution_primary direct
_atom_sites_solution_secondary difmap
_cell_angle_alpha 90.00
_cell_angle_beta 90.00
_cell_angle_gamma 90.00
_cell_formula_units_Z 4
_cell_length_a 16.915(12)
_cell_length_b 10.634(5)
_cell_length_c 9.226(6)
_cell_measurement_reflns_used 25
_cell_measurement_temperature 293(2)
_cell_measurement_theta_max 12.0
_cell_measurement_theta_min 10.1
_cell_volume 1659.5(18)
_computing_cell_refinement 'CAD-4/PC Software'
_computing_data_collection 'CAD-4/PC Software (Enraf--Nonius, 1994)'
_computing_data_reduction 'XCAD4 (Harms & Wocadlo, 1995)'
_computing_molecular_graphics 'ORTEP-3 for Windows (Farrugia, 1997)'
_computing_publication_material 'WinGX (Farrugia, 1999)'
_computing_structure_refinement 'SHELXL97 (Sheldrick, 1997)'
_computing_structure_solution 'SHELXS97 (Sheldrick, 1997)'
_diffrn_ambient_temperature 293(2)
_diffrn_measured_fraction_theta_full 0.995
_diffrn_measured_fraction_theta_max 0.995
_diffrn_measurement_device_type 'Enraf--Nonius CAD-4'
_diffrn_measurement_method \w/2\q
_diffrn_radiation_monochromator graphite
_diffrn_radiation_source 'fine-focus sealed tube'
_diffrn_radiation_type MoK\a
_diffrn_radiation_wavelength 0.71073
_diffrn_reflns_av_R_equivalents 0.0322
_diffrn_reflns_av_sigmaI/netI 0.0552
_diffrn_reflns_limit_h_max 20
_diffrn_reflns_limit_h_min -13
_diffrn_reflns_limit_k_max 12
_diffrn_reflns_limit_k_min -12
_diffrn_reflns_limit_l_max 10
_diffrn_reflns_limit_l_min -10
_diffrn_reflns_number 3072
_diffrn_reflns_theta_full 25.15
_diffrn_reflns_theta_max 24.98
_diffrn_reflns_theta_min 2.26
_diffrn_standards_decay_% 3
_diffrn_standards_interval_count 100
_diffrn_standards_interval_time 60
_diffrn_standards_number 2
_exptl_absorpt_coefficient_mu 0.092
_exptl_absorpt_correction_type none
_exptl_crystal_colour colourless
_exptl_crystal_density_diffrn 1.302
_exptl_crystal_density_method 'not measured'
_exptl_crystal_description prism
_exptl_crystal_F_000 688
_exptl_crystal_size_max 0.40
_exptl_crystal_size_mid 0.30
_exptl_crystal_size_min 0.30
_refine_diff_density_max 0.135
_refine_diff_density_min -0.139
_refine_ls_abs_structure_details
;
assigned on the basis of known starting material
;
_refine_ls_extinction_coef 0.017(2)
_refine_ls_extinction_expression Fc^*^=kFc[1+0.001xFc^2^\l^3^/sin(2\q)]^-1/4^
_refine_ls_extinction_method SHELXL97
_refine_ls_goodness_of_fit_ref 1.015
_refine_ls_hydrogen_treatment constr
_refine_ls_matrix_type full
_refine_ls_number_parameters 220
_refine_ls_number_reflns 1681
_refine_ls_number_restraints 0
_refine_ls_restrained_S_all 1.015
_refine_ls_R_factor_all 0.0844
_refine_ls_R_factor_gt 0.0400
_refine_ls_shift/su_max 0.000
_refine_ls_shift/su_mean 0.000
_refine_ls_structure_factor_coef Fsqd
_refine_ls_weighting_details 'calc w=1/[\s^2^(Fo^2^)+(0.0441P)^2^] where P=(Fo^2^+2Fc^2^)/3'
_refine_ls_weighting_scheme calc
_refine_ls_wR_factor_gt 0.0786
_refine_ls_wR_factor_ref 0.0893
_reflns_number_gt 1115
_reflns_number_total 1681
_reflns_threshold_expression I>2\s(I)
_cod_data_source_file bi2034.cif
_cod_data_source_block I
_cod_database_code 2210088
_cod_database_fobs_code 2210088

loop_
_symmetry_equiv_pos_as_xyz
'x, y, z'
'-x+1/2, -y, z+1/2'
'x+1/2, -y+1/2, -z'
'-x, y+1/2, -z+1/2'

loop_
_atom_site_type_symbol
_atom_site_label
_atom_site_fract_x
_atom_site_fract_y
_atom_site_fract_z
_atom_site_U_iso_or_equiv
_atom_site_adp_type
_atom_site_calc_flag
_atom_site_refinement_flags
_atom_site_occupancy
C C1 0.60109(17) 1.0289(3) 1.0360(4) 0.0451(8) Uani d . 1
H H1 0.6180 1.0100 1.1353 0.054 Uiso calc R 1
C C2 0.66484(18) 0.9896(3) 0.9279(3) 0.0433(8) Uani d . 1
H H2 0.6900 0.9130 0.9648 0.052 Uiso calc R 1
C C3 0.54789(19) 0.9118(3) 0.8452(4) 0.0480(8) Uani d . 1
C C4 0.5737(2) 1.1638(3) 1.0245(4) 0.0612(10) Uani d . 1
H H4A 0.5586 1.1815 0.9263 0.092 Uiso calc R 1
H H4B 0.6159 1.2190 1.0528 0.092 Uiso calc R 1
H H4C 0.5291 1.1766 1.0873 0.092 Uiso calc R 1
C C5 0.72911(18) 1.0811(3) 0.8882(3) 0.0411(8) Uani d . 1
C C6 0.79914(19) 1.0795(3) 0.9648(4) 0.0557(10) Uani d . 1
H H6 0.8054 1.0222 1.0401 0.067 Uiso calc R 1
C C7 0.8600(2) 1.1609(4) 0.9322(4) 0.0644(11) Uani d . 1
H H7 0.9062 1.1596 0.9866 0.077 Uiso calc R 1
C C8 0.8522(2) 1.2433(4) 0.8204(4) 0.0616(10) Uani d . 1
H H8 0.8933 1.2978 0.7975 0.074 Uiso calc R 1
C C9 0.7834(2) 1.2456(3) 0.7413(4) 0.0651(11) Uani d . 1
H H9 0.7782 1.3017 0.6646 0.078 Uiso calc R 1
C C10 0.7218(2) 1.1650(3) 0.7748(4) 0.0538(9) Uani d . 1
H H10 0.6754 1.1673 0.7208 0.065 Uiso calc R 1
C C11 0.47944(19) 0.8982(3) 1.0836(4) 0.0497(9) Uani d . 1
C C12 0.42713(19) 0.7910(3) 1.0310(4) 0.0531(9) Uani d . 1
H H12 0.4052 0.8107 0.9353 0.064 Uiso calc R 1
C C13 0.2992(2) 0.8435(3) 1.1255(4) 0.0525(9) Uani d . 1
C C14 0.2365(2) 0.8044(4) 1.2099(4) 0.0633(11) Uani d . 1
H H14 0.2415 0.7329 1.2673 0.076 Uiso calc R 1
C C15 0.1666(2) 0.8706(4) 1.2094(5) 0.0774(13) Uani d . 1
H H15 0.1246 0.8436 1.2663 0.093 Uiso calc R 1
C C16 0.1586(3) 0.9763(4) 1.1254(5) 0.0811(13) Uani d . 1
H H16 0.1112 1.0206 1.1245 0.097 Uiso calc R 1
C C17 0.2208(2) 1.0158(4) 1.0433(4) 0.0700(11) Uani d . 1
H H17 0.2155 1.0876 0.9867 0.084 Uiso calc R 1
C C18 0.2916(2) 0.9507(4) 1.0429(4) 0.0591(10) Uani d . 1
H H18 0.3337 0.9791 0.9871 0.071 Uiso calc R 1
C C19 0.4742(2) 0.6684(3) 1.0253(4) 0.0710(11) Uani d . 1
H H19A 0.4856 0.6409 1.1222 0.106 Uiso calc R 1
H H19B 0.5228 0.6821 0.9740 0.106 Uiso calc R 1
H H19C 0.4437 0.6053 0.9763 0.106 Uiso calc R 1
N N1 0.53871(15) 0.9397(2) 0.9892(3) 0.0462(7) Uani d . 1
O O1 0.61905(12) 0.9558(2) 0.8006(2) 0.0493(6) Uani d . 1
O O2 0.50324(15) 0.8593(2) 0.7646(3) 0.0645(7) Uani d . 1
O O3 0.47462(14) 0.9432(2) 1.2024(3) 0.0683(7) Uani d . 1
O O4 0.36534(14) 0.7686(2) 1.1322(3) 0.0626(7) Uani d . 1

loop_
_atom_site_aniso_label
_atom_site_aniso_U_11
_atom_site_aniso_U_22
_atom_site_aniso_U_33
_atom_site_aniso_U_12
_atom_site_aniso_U_13
_atom_site_aniso_U_23
C1 0.0422(19) 0.0472(19) 0.0460(19) -0.0033(16) -0.0029(15) -0.0047(16)
C2 0.0408(18) 0.0457(18) 0.0435(18) 0.0051(17) -0.0025(16) -0.0019(16)
C3 0.042(2) 0.051(2) 0.051(2) 0.0015(18) -0.0084(18) -0.0023(19)
C4 0.057(2) 0.054(2) 0.073(3) 0.0023(19) 0.009(2) -0.012(2)
C5 0.0383(18) 0.0417(18) 0.0433(19) 0.0068(16) 0.0022(15) -0.0071(17)
C6 0.047(2) 0.058(2) 0.062(2) 0.0069(19) -0.0058(19) 0.014(2)
C7 0.038(2) 0.075(3) 0.080(3) -0.005(2) -0.005(2) 0.003(2)
C8 0.048(2) 0.061(2) 0.076(3) -0.0053(19) 0.010(2) 0.000(2)
C9 0.082(3) 0.051(2) 0.062(3) -0.007(2) -0.001(2) 0.013(2)
C10 0.052(2) 0.0544(19) 0.055(2) -0.0025(19) -0.0085(19) 0.005(2)
C11 0.041(2) 0.057(2) 0.051(2) 0.0007(17) -0.0029(18) 0.0033(19)
C12 0.042(2) 0.057(2) 0.060(2) -0.0032(18) -0.0020(18) 0.0000(19)
C13 0.046(2) 0.058(2) 0.054(2) -0.0165(19) -0.0003(18) -0.007(2)
C14 0.053(2) 0.068(2) 0.069(3) -0.021(2) 0.007(2) 0.000(2)
C15 0.049(2) 0.099(3) 0.084(3) -0.024(3) 0.015(2) -0.021(3)
C16 0.056(3) 0.078(3) 0.109(4) 0.001(2) 0.008(3) -0.025(3)
C17 0.065(3) 0.060(2) 0.085(3) 0.003(2) 0.003(2) -0.005(2)
C18 0.045(2) 0.061(2) 0.071(3) -0.009(2) 0.0103(19) -0.002(2)
C19 0.058(2) 0.059(2) 0.096(3) 0.000(2) 0.001(2) 0.003(2)
N1 0.0423(16) 0.0529(17) 0.0434(17) -0.0035(14) -0.0015(13) -0.0044(14)
O1 0.0416(13) 0.0606(13) 0.0458(12) -0.0018(12) 0.0011(11) -0.0088(12)
O2 0.0515(14) 0.0824(16) 0.0595(15) -0.0106(15) -0.0097(12) -0.0144(15)
O3 0.0592(17) 0.0874(18) 0.0583(16) -0.0187(15) 0.0101(13) -0.0113(16)
O4 0.0437(14) 0.0670(16) 0.0770(18) -0.0058(13) 0.0026(14) 0.0161(14)

loop_
_atom_type_symbol
_atom_type_description
_atom_type_scat_dispersion_real
_atom_type_scat_dispersion_imag
_atom_type_scat_source
C C 0.0033 0.0016 'International Tables Vol C Tables 4.2.6.8 and 6.1.1.4'
H H 0.0000 0.0000 'International Tables Vol C Tables 4.2.6.8 and 6.1.1.4'
N N 0.0061 0.0033 'International Tables Vol C Tables 4.2.6.8 and 6.1.1.4'
O O 0.0106 0.0060 'International Tables Vol C Tables 4.2.6.8 and 6.1.1.4'

loop_
_geom_angle_atom_site_label_1
_geom_angle_atom_site_label_2
_geom_angle_atom_site_label_3
_geom_angle
_geom_angle_publ_flag
N1 C1 C4 111.6(3) no
N1 C1 C2 97.9(2) no
C4 C1 C2 115.5(3) no
N1 C1 H1 110.4 no
C4 C1 H1 110.4 no
C2 C1 H1 110.4 no
O1 C2 C5 110.4(3) no
O1 C2 C1 102.7(2) no
C5 C2 C1 119.5(3) no
O1 C2 H2 107.9 no
C5 C2 H2 107.9 no
C1 C2 H2 107.9 no
O2 C3 O1 122.2(3) no
O2 C3 N1 129.2(3) no
O1 C3 N1 108.7(3) no
C1 C4 H4A 109.5 no
C1 C4 H4B 109.5 no
H4A C4 H4B 109.5 no
C1 C4 H4C 109.5 no
H4A C4 H4C 109.5 no
H4B C4 H4C 109.5 no
C6 C5 C10 118.2(3) no
C6 C5 C2 119.2(3) no
C10 C5 C2 122.6(3) no
C7 C6 C5 121.4(3) no
C7 C6 H6 119.3 no
C5 C6 H6 119.3 no
C8 C7 C6 119.9(3) no
C8 C7 H7 120.1 no
C6 C7 H7 120.1 no
C7 C8 C9 119.8(4) no
C7 C8 H8 120.1 no
C9 C8 H8 120.1 no
C8 C9 C10 120.5(3) no
C8 C9 H9 119.8 no
C10 C9 H9 119.8 no
C5 C10 C9 120.2(3) no
C5 C10 H10 119.9 no
C9 C10 H10 119.9 no
O3 C11 N1 119.5(3) no
O3 C11 C12 123.5(3) no
N1 C11 C12 117.0(3) no
O4 C12 C11 110.1(3) no
O4 C12 C19 105.2(3) no
C11 C12 C19 110.3(3) no
O4 C12 H12 110.4 no
C11 C12 H12 110.4 no
C19 C12 H12 110.4 no
O4 C13 C18 125.5(3) no
O4 C13 C14 115.2(3) no
C18 C13 C14 119.3(4) no
C15 C14 C13 120.3(4) no
C15 C14 H14 119.9 no
C13 C14 H14 119.9 no
C16 C15 C14 120.4(4) no
C16 C15 H15 119.8 no
C14 C15 H15 119.8 no
C17 C16 C15 119.4(4) no
C17 C16 H16 120.3 no
C15 C16 H16 120.3 no
C16 C17 C18 121.0(4) no
C16 C17 H17 119.5 no
C18 C17 H17 119.5 no
C13 C18 C17 119.6(3) no
C13 C18 H18 120.2 no
C17 C18 H18 120.2 no
C12 C19 H19A 109.5 no
C12 C19 H19B 109.5 no
H19A C19 H19B 109.5 no
C12 C19 H19C 109.5 no
H19A C19 H19C 109.5 no
H19B C19 H19C 109.5 no
C3 N1 C11 128.1(3) no
C3 N1 C1 109.9(3) no
C11 N1 C1 122.0(3) no
C3 O1 C2 108.3(2) no
C13 O4 C12 118.1(3) no

loop_
_geom_bond_atom_site_label_1
_geom_bond_atom_site_label_2
_geom_bond_distance
_geom_bond_publ_flag
C1 N1 1.483(4) no
C1 C4 1.511(5) no
C1 C2 1.527(4) no
C1 H1 0.980 no
C2 O1 1.452(4) no
C2 C5 1.504(4) no
C2 H2 0.980 no
C3 O2 1.198(4) no
C3 O1 1.355(4) no
C3 N1 1.370(4) no
C4 H4A 0.960 no
C4 H4B 0.960 no
C4 H4C 0.960 n
C5 C6 1.379(5) no
C5 C10 1.380(4) no
C6 C7 1.378(5) no
C6 H6 0.930 no
C7 C8 1.360(5) no
C7 H7 0.930 no
C8 C9 1.373(5) no
C8 H8 0.930 no
C9 C10 1.384(5) no
C9 H9 0.930 no
C10 H10 0.930 no
C11 O3 1.198(4) no
C11 N1 1.400(4) no
C11 C12 1.522(5) no
C12 O4 1.422(4) no
C12 C19 1.528(4) no
C12 H12 0.980 no
C13 O4 1.375(4) no
C13 C18 1.377(5) no
C13 C14 1.379(5) no
C14 C15 1.377(5) no
C14 H14 0.930 no
C15 C16 1.371(6) no
C15 H15 0.930 no
C16 C17 1.362(6) no
C16 H16 0.930 no
C17 C18 1.383(5) no
C17 H17 0.930 no
C18 H18 0.930 no
C19 H19A 0.960 no
C19 H19B 0.960 no
C19 H19C 0.960 no

loop_
_geom_torsion_atom_site_label_1
_geom_torsion_atom_site_label_2
_geom_torsion_atom_site_label_3
_geom_torsion_atom_site_label_4
_geom_torsion
_geom_torsion_publ_flag
N1 C1 C2 O1 33.8(3) no
C4 C1 C2 O1 -84.8(3) no
N1 C1 C2 C5 156.3(3) no
C4 C1 C2 C5 37.7(4) no
O1 C2 C5 C6 -148.7(3) no
C1 C2 C5 C6 92.6(4) no
O1 C2 C5 C10 29.4(4) no
C1 C2 C5 C10 -89.2(4) no
C10 C5 C6 C7 1.4(5) no
C2 C5 C6 C7 179.7(3) no
C5 C6 C7 C8 -1.4(6) no
C6 C7 C8 C9 0.6(6) no
C7 C8 C9 C10 0.2(6) no
C6 C5 C10 C9 -0.6(5) no
C2 C5 C10 C9 -178.8(3) no
C8 C9 C10 C5 -0.2(5) no
O3 C11 C12 O4 9.6(5) no
N1 C11 C12 O4 -174.1(3) no
O3 C11 C12 C19 -106.0(4) no
N1 C11 C12 C19 70.3(4) no
O4 C13 C14 C15 -178.6(3) no
C18 C13 C14 C15 1.1(5) no
C13 C14 C15 C16 -0.1(6) no
C14 C15 C16 C17 -0.6(6) no
C15 C16 C17 C18 0.3(6) no
O4 C13 C18 C17 178.3(3) no
C14 C13 C18 C17 -1.4(5) no
C16 C17 C18 C13 0.7(6) no
O2 C3 N1 C11 10.0(6) no
O1 C3 N1 C11 -170.9(3) no
O2 C3 N1 C1 -167.7(3) no
O1 C3 N1 C1 11.4(3) no
O3 C11 N1 C3 -171.2(3) no
C12 C11 N1 C3 12.3(5) no
O3 C11 N1 C1 6.2(5) no
C12 C11 N1 C1 -170.2(3) no
C4 C1 N1 C3 93.1(3) no
C2 C1 N1 C3 -28.4(3) no
C4 C1 N1 C11 -84.8(4) no
C2 C1 N1 C11 153.7(3) no
O2 C3 O1 C2 -168.2(3) no
N1 C3 O1 C2 12.6(3) no
C5 C2 O1 C3 -158.8(2) no
C1 C2 O1 C3 -30.3(3) no
C18 C13 O4 C12 -9.8(5) no
C14 C13 O4 C12 169.9(3) no
C11 C12 O4 C13 82.5(3) no
C19 C12 O4 C13 -158.7(3) no

loop_
_cod_related_entry_id
_cod_related_entry_database
_cod_related_entry_code
1 ChemSpider 21178890
